data_1520987
loop_
_publ_author_name
'Cordier, S.'
'Sergent, M.'
'Loisel, C.'
'Perrin, C.'

_publ_section_title
;
 Tantalum chlorides in octahedral cluster chemistry: the structures of Cs2
 Pb Ta6 Cl18 and Cs Pb Ta6 Cl18
;
_journal_name_full 'Journal of Solid State Chemistry'
_journal_page_first 350
_journal_page_last 357
_journal_volume 147
_journal_year 1999
_chemical_formula_sum 'Cl18 Cs2 Pb Ta6'
_chemical_name_systematic 'Cs2 Pb ((Ta Cl)6 Cl12)'
_space_group_IT_number 148
_symmetry_space_group_name_Hall '-P 3*'
_symmetry_space_group_name_H-M 'R -3 :R'
_cell_angle_alpha 54.645
_cell_angle_beta 54.645
_cell_angle_gamma 54.645
_cell_formula_units_Z 1
_cell_length_a 10.291
_cell_length_b 10.291
_cell_length_c 10.291
_cell_volume 674.495
_citation_journal_id_ASTM JSSCBI
_cod_data_source_file Cordier_JSSCBI_1999_313.cif
_cod_data_source_block Cl18Cs2Pb1Ta6
_cod_original_cell_volume 674.4949
_cod_original_sg_symbol_Hall '-R 3 (-y+z,x+z,-x+y+z)'
_cod_original_formula_sum 'Cl18 Cs2 Pb1 Ta6'
_cod_database_code 1520987

loop_
_symmetry_equiv_pos_as_xyz
x,y,z
z,x,y
y,z,x
-x,-y,-z
-z,-x,-y
-y,-z,-x

loop_
_atom_site_label
_atom_site_type_symbol
_atom_site_fract_x
_atom_site_fract_y
_atom_site_fract_z
_atom_site_occupancy
_atom_site_U_iso_or_equiv
Pb1 Pb+2 0 0 0 1 0.0
Ta1 Ta+2 0.29877 0.64656 0.41967 1 0.0
Cl1 Cl-1 0.9605 0.1714 0.6764 1 0.0
Cl3 Cl-1 0.7716 0.6426 0.0875 1 0.0
Cs1 Cs+1 0.27672 0.27672 0.27672 1 0.0
Cl2 Cl-1 0.1643 0.4341 0.5798 1 0.0
